data_1532461
loop_
_publ_author_name
'Mitsudo, Koichi'
'Sato, Hidehiko'
'Yamasaki, Arata'
'Kamimoto, Natsuyo'
'Goto, Jun'
'Mandai, Hiroki'
'Suga, Seiji'

_publ_section_title
;
 Synthesis and Properties of Ethene-Bridged Terthiophenes.
;
_journal_issue 19
_journal_name_full 'Organic letters'
_journal_page_first 4858
_journal_page_last 4861
_journal_paper_doi 10.1021/acs.orglett.5b02417
_journal_volume 17
_journal_year 2015
_chemical_formula_moiety 'C16 H8 S3'
_chemical_formula_sum 'C16 H8 S3'
_chemical_formula_weight 296.40
_chemical_name_common EBTT
_space_group_crystal_system monoclinic
_space_group_IT_number 14
_space_group_name_Hall '-P 2ybc'
_space_group_name_H-M_alt 'P 1 21/c 1'
_symmetry_space_group_name_Hall '-P 2ybc'
_symmetry_space_group_name_H-M 'P 1 21/c 1'
_atom_sites_solution_hydrogens geom
_audit_creation_method SHELXL-2014
_cell_angle_alpha 90
_cell_angle_beta 103.214(8)
_cell_angle_gamma 90
_cell_formula_units_Z 4
_cell_length_a 13.033(7)
_cell_length_b 3.916(2)
_cell_length_c 24.464(13)
_cell_measurement_reflns_used 3220
_cell_measurement_temperature 113
_cell_measurement_theta_max 27.5
_cell_measurement_theta_min 3.1
_cell_volume 1215.5(11)
_computing_cell_refinement
;
Rigaku CrystalClear-SM Expert 2.0 r16
;
_computing_data_collection
;
Rigaku CrystalClear-SM Expert 2.0 r16
;
_computing_data_reduction
;
Rigaku CrystalClear-SM Expert 2.0 r16
;
_computing_molecular_graphics 'Yadokari-XG (Wakita Nemoto et al., 2009)'
_computing_publication_material 'Yadokari-XG (Wakita,Nemoto et al., 2009)'
_computing_structure_refinement 'SHELXL-2014 (Sheldrick, 2014)'
_computing_structure_solution 'SIR2011 (Burla, et al., 2012)'
_diffrn_ambient_temperature 113(2)
_diffrn_detector_area_resol_mean 28.5714
_diffrn_measured_fraction_theta_full 0.991
_diffrn_measured_fraction_theta_max 0.981
_diffrn_measurement_device_type
;
Rigaku CrystalClear-SM Expert 2.0 r16
;
_diffrn_measurement_method 'profile data from \w-scans'
_diffrn_radiation_type MoK\a
_diffrn_radiation_wavelength 0.71075
_diffrn_reflns_av_R_equivalents 0.0370
_diffrn_reflns_av_unetI/netI 0.0265
_diffrn_reflns_laue_measured_fraction_full 0.991
_diffrn_reflns_laue_measured_fraction_max 0.981
_diffrn_reflns_limit_h_max 16
_diffrn_reflns_limit_h_min -16
_diffrn_reflns_limit_k_max 5
_diffrn_reflns_limit_k_min -5
_diffrn_reflns_limit_l_max 31
_diffrn_reflns_limit_l_min -31
_diffrn_reflns_number 16125
_diffrn_reflns_point_group_measured_fraction_full 0.991
_diffrn_reflns_point_group_measured_fraction_max 0.981
_diffrn_reflns_theta_full 25.242
_diffrn_reflns_theta_max 27.507
_diffrn_reflns_theta_min 3.211
_diffrn_source 'Rotating Anode'
_exptl_absorpt_coefficient_mu 0.587
_exptl_absorpt_correction_T_max 1.000
_exptl_absorpt_correction_T_min 0.896
_exptl_absorpt_correction_type multi-scan
_exptl_absorpt_process_details 'REQAB (Rigaku, 1998)'
_exptl_crystal_colour Yellow
_exptl_crystal_density_diffrn 1.620
_exptl_crystal_description Platelet
_exptl_crystal_F_000 608
_exptl_crystal_size_max 0.200
_exptl_crystal_size_mid 0.100
_exptl_crystal_size_min 0.020
_refine_diff_density_max 0.494
_refine_diff_density_min -0.270
_refine_diff_density_rms 0.068
_refine_ls_extinction_method none
_refine_ls_goodness_of_fit_ref 1.063
_refine_ls_hydrogen_treatment constr
_refine_ls_matrix_type full
_refine_ls_number_parameters 172
_refine_ls_number_reflns 2726
_refine_ls_number_restraints 0
_refine_ls_restrained_S_all 1.063
_refine_ls_R_factor_all 0.0422
_refine_ls_R_factor_gt 0.0347
_refine_ls_shift/su_max 0.001
_refine_ls_shift/su_mean 0.000
_refine_ls_structure_factor_coef Fsqd
_refine_ls_weighting_details 'w=1/[\s^2^(Fo^2^)+(0.0303P)^2^+1.2957P] where P=(Fo^2^+2Fc^2^)/3'
_refine_ls_weighting_scheme calc
_refine_ls_wR_factor_gt 0.0738
_refine_ls_wR_factor_ref 0.0779
_reflns_Friedel_coverage 0.000
_reflns_number_gt 2401
_reflns_number_total 2726
_reflns_threshold_expression 'I > 2\s(I)'
_cod_data_source_file ol5b02417_si_006.cif
_cod_data_source_block 1e
_cod_depositor_comments
;
The following automatic conversions were performed:

'_exptl_absorpt_correction_type' value 'Multi-scan' changed to
'multi-scan' according to
/usr/data/users/saulius/crontab/automatic-downloads/rss-feeds/ACS/lib/dictionaries/cif_core.dic
dictionary named 'cif_core.dic' version 2.4.2 from 2011-04-26.

Automatic conversion script
Id: cif_fix_values 3271 2015-04-21 07:52:19Z andrius 

 Adding full bibliography for 1532457--1532461.cif.
;
_cod_database_code 1532461
_shelx_space_group_comment
;
The symmetry employed for this shelxl refinement is uniquely defined
by the following loop, which should always be used as a source of
symmetry information in preference to the above space-group names.
They are only intended as comments.
;
_shelx_estimated_absorpt_t_min 0.892
_shelx_estimated_absorpt_t_max 0.988
_shelxl_version_number 2014-3

loop_
_space_group_symop_operation_xyz
'x, y, z'
'-x, y+1/2, -z+1/2'
'-x, -y, -z'
'x, -y-1/2, z-1/2'

loop_
_atom_site_label
_atom_site_type_symbol
_atom_site_fract_x
_atom_site_fract_y
_atom_site_fract_z
_atom_site_U_iso_or_equiv
_atom_site_adp_type
_atom_site_occupancy
_atom_site_site_symmetry_order
_atom_site_calc_flag
_atom_site_refinement_flags_posn
_atom_site_refinement_flags_adp
S1 S 0.64453(4) 0.14485(12) 0.28293(2) 0.01452(12) Uani 1 1 d . .
C1 C 0.75579(15) -0.0075(5) 0.33087(8) 0.0151(4) Uani 1 1 d . .
C2 C 0.77458(15) -0.0027(5) 0.38962(8) 0.0146(4) Uani 1 1 d . .
S2 S 0.69563(4) 0.15919(13) 0.43162(2) 0.01608(12) Uani 1 1 d . .
C3 C 0.78756(16) 0.0415(5) 0.49188(8) 0.0188(4) Uani 1 1 d . .
H3 H 0.7786 0.0821 0.5288 0.023 Uiso 1 1 calc R U
C4 C 0.87292(16) -0.1133(5) 0.48089(8) 0.0181(4) Uani 1 1 d . .
H4 H 0.9299 -0.1959 0.5093 0.022 Uiso 1 1 calc R U
C5 C 0.86897(15) -0.1409(5) 0.42192(8) 0.0164(4) Uani 1 1 d . .
C6 C 0.94467(15) -0.2777(5) 0.39506(8) 0.0179(4) Uani 1 1 d . .
H6 H 1.0088 -0.3675 0.4169 0.022 Uiso 1 1 calc R U
C7 C 0.92600(15) -0.2816(5) 0.33743(8) 0.0173(4) Uani 1 1 d . .
H7 H 0.9773 -0.3742 0.3196 0.021 Uiso 1 1 calc R U
C8 C 0.83098(15) -0.1486(5) 0.30468(8) 0.0146(4) Uani 1 1 d . .
C9 C 0.79717(15) -0.1341(5) 0.24394(8) 0.0144(4) Uani 1 1 d . .
C10 C 0.85007(16) -0.2532(5) 0.20337(8) 0.0171(4) Uani 1 1 d . .
H10 H 0.9173 -0.3575 0.2151 0.021 Uiso 1 1 calc R U
C11 C 0.80490(16) -0.2195(5) 0.14696(8) 0.0177(4) Uani 1 1 d . .
H11 H 0.8413 -0.2987 0.1199 0.021 Uiso 1 1 calc R U
C12 C 0.70477(16) -0.0676(5) 0.12935(8) 0.0164(4) Uani 1 1 d . .
C13 C 0.64260(16) -0.0094(5) 0.07336(8) 0.0180(4) Uani 1 1 d . .
H13 H 0.6646 -0.0743 0.0404 0.022 Uiso 1 1 calc R U
C14 C 0.54996(16) 0.1469(5) 0.07261(8) 0.0188(4) Uani 1 1 d . .
H14 H 0.5004 0.2052 0.0390 0.023 Uiso 1 1 calc R U
S3 S 0.53052(4) 0.23016(13) 0.13899(2) 0.01633(12) Uani 1 1 d . .
C15 C 0.65138(15) 0.0533(5) 0.16967(8) 0.0148(4) Uani 1 1 d . .
C16 C 0.69791(15) 0.0180(5) 0.22684(7) 0.0140(4) Uani 1 1 d . .

loop_
_atom_site_aniso_label
_atom_site_aniso_U_11
_atom_site_aniso_U_22
_atom_site_aniso_U_33
_atom_site_aniso_U_23
_atom_site_aniso_U_13
_atom_site_aniso_U_12
S1 0.0140(2) 0.0157(2) 0.0141(2) 0.00015(17) 0.00365(17) 0.00194(19)
C1 0.0148(9) 0.0108(9) 0.0188(9) 0.0006(7) 0.0023(7) -0.0013(8)
C2 0.0149(10) 0.0112(9) 0.0178(9) 0.0003(7) 0.0038(7) -0.0016(8)
S2 0.0161(2) 0.0170(2) 0.0150(2) -0.00070(17) 0.00326(17) 0.00023(19)
C3 0.0221(11) 0.0181(10) 0.0145(8) 0.0010(7) 0.0007(7) -0.0037(8)
C4 0.0170(10) 0.0173(10) 0.0180(9) 0.0023(7) 0.0001(7) -0.0021(8)
C5 0.0155(10) 0.0126(9) 0.0197(9) 0.0015(7) 0.0015(7) -0.0023(8)
C6 0.0144(10) 0.0146(10) 0.0234(10) 0.0031(7) 0.0015(8) 0.0011(8)
C7 0.0140(10) 0.0149(10) 0.0235(9) 0.0003(7) 0.0052(8) 0.0008(8)
C8 0.0138(9) 0.0117(9) 0.0181(9) -0.0003(7) 0.0035(7) -0.0019(8)
C9 0.0142(9) 0.0122(9) 0.0172(9) 0.0004(7) 0.0044(7) -0.0022(8)
C10 0.0157(10) 0.0138(9) 0.0231(9) -0.0010(7) 0.0069(8) -0.0004(8)
C11 0.0189(10) 0.0163(10) 0.0203(9) -0.0023(7) 0.0096(8) -0.0019(8)
C12 0.0193(10) 0.0129(9) 0.0183(9) -0.0013(7) 0.0071(7) -0.0044(8)
C13 0.0229(11) 0.0168(10) 0.0162(9) -0.0009(7) 0.0086(8) -0.0020(8)
C14 0.0228(11) 0.0193(10) 0.0138(8) 0.0000(7) 0.0032(7) -0.0020(9)
S3 0.0164(2) 0.0176(2) 0.0148(2) -0.00020(17) 0.00302(17) 0.00156(19)
C15 0.0156(10) 0.0114(9) 0.0178(9) -0.0002(7) 0.0048(7) -0.0029(8)
C16 0.0153(10) 0.0110(9) 0.0170(8) -0.0013(7) 0.0063(7) -0.0026(7)

loop_
_atom_type_symbol
_atom_type_description
_atom_type_scat_dispersion_real
_atom_type_scat_dispersion_imag
_atom_type_scat_source
C C 0.0033 0.0016 'International Tables Vol C Tables 4.2.6.8 and 6.1.1.4'
H H 0.0000 0.0000 'International Tables Vol C Tables 4.2.6.8 and 6.1.1.4'
S S 0.1246 0.1234 'International Tables Vol C Tables 4.2.6.8 and 6.1.1.4'

loop_
_geom_angle_atom_site_label_1
_geom_angle_atom_site_label_2
_geom_angle_atom_site_label_3
_geom_angle
C16 S1 C1 90.67(10)
C8 C1 C2 119.84(17)
C8 C1 S1 112.79(14)
C2 C1 S1 127.37(15)
C1 C2 C5 119.69(17)
C1 C2 S2 128.67(15)
C5 C2 S2 111.64(14)
C2 S2 C3 91.05(10)
C4 C3 S2 113.03(15)
C4 C3 H3 123.5
S2 C3 H3 123.5
C3 C4 C5 113.13(17)
C3 C4 H4 123.4
C5 C4 H4 123.4
C2 C5 C6 119.91(17)
C2 C5 C4 111.14(17)
C6 C5 C4 128.94(18)
C7 C6 C5 120.22(18)
C7 C6 H6 119.9
C5 C6 H6 119.9
C6 C7 C8 120.29(18)
C6 C7 H7 119.9
C8 C7 H7 119.9
C1 C8 C7 120.03(17)
C1 C8 C9 111.87(17)
C7 C8 C9 128.10(17)
C16 C9 C10 119.85(17)
C16 C9 C8 111.50(16)
C10 C9 C8 128.64(18)
C11 C10 C9 120.49(18)
C11 C10 H10 119.8
C9 C10 H10 119.8
C10 C11 C12 120.05(18)
C10 C11 H11 120.0
C12 C11 H11 120.0
C11 C12 C15 119.84(17)
C11 C12 C13 129.61(18)
C15 C12 C13 110.55(18)
C14 C13 C12 113.05(17)
C14 C13 H13 123.5
C12 C13 H13 123.5
C13 C14 S3 113.26(15)
C13 C14 H14 123.4
S3 C14 H14 123.4
C15 S3 C14 91.01(10)
C16 C15 C12 119.68(18)
C16 C15 S3 128.19(15)
C12 C15 S3 112.13(14)
C15 C16 C9 120.09(17)
C15 C16 S1 126.74(15)
C9 C16 S1 113.17(14)

loop_
_geom_bond_atom_site_label_1
_geom_bond_atom_site_label_2
_geom_bond_distance
S1 C16 1.7466(19)
S1 C1 1.748(2)
C1 C8 1.401(3)
C1 C2 1.402(3)
C2 C5 1.409(3)
C2 S2 1.732(2)
S2 C3 1.736(2)
C3 C4 1.347(3)
C3 H3 0.9500
C4 C5 1.436(3)
C4 H4 0.9500
C5 C6 1.410(3)
C6 C7 1.375(3)
C6 H6 0.9500
C7 C8 1.412(3)
C7 H7 0.9500
C8 C9 1.451(3)
C9 C16 1.399(3)
C9 C10 1.411(3)
C10 C11 1.377(3)
C10 H10 0.9500
C11 C12 1.409(3)
C11 H11 0.9500
C12 C15 1.413(3)
C12 C13 1.441(3)
C13 C14 1.350(3)
C13 H13 0.9500
C14 S3 1.731(2)
C14 H14 0.9500
S3 C15 1.727(2)
C15 C16 1.398(3)

loop_
_geom_torsion_atom_site_label_1
_geom_torsion_atom_site_label_2
_geom_torsion_atom_site_label_3
_geom_torsion_atom_site_label_4
_geom_torsion
C16 S1 C1 C8 0.26(15)
C16 S1 C1 C2 -179.29(19)
C8 C1 C2 C5 -0.2(3)
S1 C1 C2 C5 179.37(15)
C8 C1 C2 S2 179.27(15)
S1 C1 C2 S2 -1.2(3)
C1 C2 S2 C3 -179.76(19)
C5 C2 S2 C3 -0.29(15)
C2 S2 C3 C4 -0.34(17)
S2 C3 C4 C5 0.9(2)
C1 C2 C5 C6 1.1(3)
S2 C2 C5 C6 -178.46(15)
C1 C2 C5 C4 -179.67(17)
S2 C2 C5 C4 0.8(2)
C3 C4 C5 C2 -1.1(2)
C3 C4 C5 C6 178.1(2)
C2 C5 C6 C7 -1.0(3)
C4 C5 C6 C7 179.87(19)
C5 C6 C7 C8 0.0(3)
C2 C1 C8 C7 -0.8(3)
S1 C1 C8 C7 179.60(15)
C2 C1 C8 C9 179.33(17)
S1 C1 C8 C9 -0.3(2)
C6 C7 C8 C1 0.9(3)
C6 C7 C8 C9 -179.29(19)
C1 C8 C9 C16 0.1(2)
C7 C8 C9 C16 -179.74(19)
C1 C8 C9 C10 -179.09(19)
C7 C8 C9 C10 1.1(3)
C16 C9 C10 C11 0.3(3)
C8 C9 C10 C11 179.45(19)
C9 C10 C11 C12 -0.5(3)
C10 C11 C12 C15 0.7(3)
C10 C11 C12 C13 -179.32(19)
C11 C12 C13 C14 -179.5(2)
C15 C12 C13 C14 0.5(2)
C12 C13 C14 S3 -0.7(2)
C13 C14 S3 C15 0.52(17)
C11 C12 C15 C16 -0.7(3)
C13 C12 C15 C16 179.34(17)
C11 C12 C15 S3 179.86(15)
C13 C12 C15 S3 -0.1(2)
C14 S3 C15 C16 -179.61(19)
C14 S3 C15 C12 -0.21(15)
C12 C15 C16 C9 0.5(3)
S3 C15 C16 C9 179.84(15)
C12 C15 C16 S1 -179.14(14)
S3 C15 C16 S1 0.2(3)
C10 C9 C16 C15 -0.3(3)
C8 C9 C16 C15 -179.57(17)
C10 C9 C16 S1 179.37(14)
C8 C9 C16 S1 0.1(2)
C1 S1 C16 C15 179.43(18)
C1 S1 C16 C9 -0.20(15)
